data_1515277
loop_
_publ_author_name
'Hanessian, Stephen'
'Maianti, Juan Pablo'
'Ly, Vu Linh'
'Desch\^enes-Simard, Beno\^it'

_publ_section_title
;
 Structural and kinetic study of self-assembling macrocyclic dimer natural
 product aminoglycoside 66-40C and unnatural variants
;
_journal_issue 1
_journal_name_full 'Chemical Science'
_journal_page_first 249
_journal_paper_doi 10.1039/c1sc00538c
_journal_volume 3
_journal_year 2012
_chemical_absolute_configuration rmad
_chemical_compound_source 'Synthesized by the authors. See text'
_chemical_formula_moiety 'C24 H42 N6 O8, 2(O4 S), 14(H2 O) '
_chemical_formula_sum 'C24 H70 N6 O30 S2'
_chemical_formula_weight 986.98
_chemical_name_systematic
;
?
;
_space_group_IT_number 20
_symmetry_cell_setting orthorhombic
_symmetry_space_group_name_Hall 'C 2c 2'
_symmetry_space_group_name_H-M 'C 2 2 21'
_atom_sites_solution_hydrogens geom
_atom_sites_solution_primary direct
_atom_sites_solution_secondary difmap
_audit_creation_method SHELXL-97
_cell_angle_alpha 90.00
_cell_angle_beta 90.00
_cell_angle_gamma 90.00
_cell_formula_units_Z 4
_cell_length_a 6.74530(10)
_cell_length_b 25.6806(5)
_cell_length_c 25.6822(5)
_cell_measurement_reflns_used 20614
_cell_measurement_temperature 170
_cell_measurement_theta_max 72.30
_cell_measurement_theta_min 3.44
_cell_volume 4448.76(14)
_computing_cell_refinement 'SAINT V7.60A(Bruker AXS, 2008)'
_computing_data_collection 'APEX2 (Bruker AXS, 2008)'
_computing_data_reduction 'SAINT V7.60A(Bruker AXS, 2008)'
_computing_molecular_graphics 'SHELXTL v6.12 (Bruker AXS, 2001)'
_computing_publication_material 'UdMX (Maris, 2004)'
_computing_structure_refinement 'SHELXL97 (Sheldrick, 2008)'
_computing_structure_solution 'SHELXS97 (Sheldrick, 2008)'
_diffrn_ambient_temperature 170
_diffrn_detector_area_resol_mean 5.5
_diffrn_measured_fraction_theta_full 0.996
_diffrn_measured_fraction_theta_max 0.996
_diffrn_measurement_device_type 'Bruker Smart 6000'
_diffrn_measurement_method \w
_diffrn_radiation_monochromator 'Helios optics'
_diffrn_radiation_source 'Rotating Anode'
_diffrn_radiation_type CuK\a
_diffrn_radiation_wavelength 1.54178
_diffrn_reflns_av_R_equivalents 0.036
_diffrn_reflns_av_sigmaI/netI 0.0237
_diffrn_reflns_limit_h_max 8
_diffrn_reflns_limit_h_min -8
_diffrn_reflns_limit_k_max 31
_diffrn_reflns_limit_k_min -28
_diffrn_reflns_limit_l_max 31
_diffrn_reflns_limit_l_min -31
_diffrn_reflns_number 29758
_diffrn_reflns_theta_full 72.54
_diffrn_reflns_theta_max 72.54
_diffrn_reflns_theta_min 3.44
_exptl_absorpt_coefficient_mu 2.005
_exptl_absorpt_correction_T_max 0.9607
_exptl_absorpt_correction_T_min 0.7782
_exptl_absorpt_correction_type multi-scan
_exptl_absorpt_process_details 'Sadabs (Sheldrick, 2004)'
_exptl_crystal_colour Colorless
_exptl_crystal_density_diffrn 1.474
_exptl_crystal_density_method 'not measured'
_exptl_crystal_description needle
_exptl_crystal_F_000 2112
_exptl_crystal_size_max 0.36
_exptl_crystal_size_mid 0.09
_exptl_crystal_size_min 0.02
_refine_diff_density_max 0.258
_refine_diff_density_min -0.286
_refine_diff_density_rms 0.053
_refine_ls_abs_structure_details 'Flack H D (1983), 1878 Friedel Pairs'
_refine_ls_abs_structure_Flack 0.017(16)
_refine_ls_extinction_method none
_refine_ls_goodness_of_fit_ref 1.073
_refine_ls_matrix_type full
_refine_ls_number_parameters 364
_refine_ls_number_reflns 4389
_refine_ls_number_restraints 34
_refine_ls_restrained_S_all 1.073
_refine_ls_R_factor_all 0.0350
_refine_ls_R_factor_gt 0.0335
_refine_ls_shift/su_max 0.000
_refine_ls_shift/su_mean 0.000
_refine_ls_structure_factor_coef Fsqd
_refine_ls_weighting_details 'calc w=1/[\s^2^(Fo^2^)+(0.0717P)^2^+1.6615P] where P=(Fo^2^+2Fc^2^)/3'
_refine_ls_weighting_scheme calc
_refine_ls_wR_factor_gt 0.1016
_refine_ls_wR_factor_ref 0.1030
_reflns_number_gt 4200
_reflns_number_total 4389
_reflns_threshold_expression I>2\s(I)
_cod_data_source_file c1sc00538c.txt
_cod_data_source_block bent68
_cod_depositor_comments
;
The following automatic conversions were performed:

'_symmetry_cell_setting' value 'Orthorhombic' changed to
'orthorhombic' according to
/usr/data/users/saulius/automatic-downloads/retrospective/RSC/lib/dictionaries/cif_core.dic
dictionary named 'cif_core.dic' version 2.4.2 from 2011-04-26.

Automatic conversion script
Id: cif_fix_values 2281 2013-09-26 08:29:07Z andrius 
;
_cod_original_sg_symbol_H-M C2221
_cod_database_code 1515277

loop_
_symmetry_equiv_pos_as_xyz
'x, y, z'
'-x, -y, z+1/2'
'-x, y, -z+1/2'
'x, -y, -z'
'x+1/2, y+1/2, z'
'-x+1/2, -y+1/2, z+1/2'
'-x+1/2, y+1/2, -z+1/2'
'x+1/2, -y+1/2, -z'

loop_
_atom_site_label
_atom_site_type_symbol
_atom_site_fract_x
_atom_site_fract_y
_atom_site_fract_z
_atom_site_U_iso_or_equiv
_atom_site_adp_type
_atom_site_occupancy
_atom_site_symmetry_multiplicity
_atom_site_calc_flag
_atom_site_refinement_flags
_atom_site_disorder_assembly
_atom_site_disorder_group
S1 S 0.52956(7) 0.099724(18) 0.53210(2) 0.02949(13) Uani 1 1 d . . .
O1 O -0.2483(2) 0.10784(5) 0.31285(5) 0.0226(3) Uani 1 1 d . . .
O2 O 0.01619(19) 0.09709(5) 0.37059(5) 0.0220(3) Uani 1 1 d . . .
O3 O -0.0660(2) 0.17230(7) 0.45098(5) 0.0319(3) Uani 1 1 d . . .
H3 H -0.0635 0.1703 0.4836 0.048 Uiso 1 1 calc R . .
O4 O 0.2921(2) 0.22265(6) 0.49185(5) 0.0273(3) Uani 1 1 d . . .
H4 H 0.3568 0.1981 0.5052 0.041 Uiso 1 1 calc R . .
O5 O 0.5023(3) 0.08811(6) 0.47635(6) 0.0393(4) Uani 1 1 d . . .
O6 O 0.5501(3) 0.15605(6) 0.53965(7) 0.0384(4) Uani 1 1 d . . .
O7 O 0.3579(3) 0.08050(7) 0.56167(7) 0.0440(4) Uani 1 1 d . . .
O8 O 0.7119(3) 0.07337(7) 0.55017(8) 0.0474(5) Uani 1 1 d . . .
N1 N 0.5823(3) 0.25214(7) 0.41669(6) 0.0288(4) Uani 1 1 d . . .
H1A H 0.6340 0.2520 0.4494 0.043 Uiso 1 1 calc R . .
H1B H 0.5078 0.2813 0.4121 0.043 Uiso 1 1 calc R . .
H1C H 0.6825 0.2517 0.3930 0.043 Uiso 1 1 calc R . .
N2 N 0.2703(2) 0.13359(6) 0.29059(6) 0.0218(3) Uani 1 1 d . . .
N3 N -0.1836(3) 0.02838(7) 0.43291(6) 0.0310(4) Uani 1 1 d . . .
H3A H -0.2194 -0.0046 0.4419 0.046 Uiso 1 1 calc R . .
H3B H -0.2394 0.0514 0.4555 0.046 Uiso 1 1 calc R . .
H3C H -0.0493 0.0314 0.4342 0.046 Uiso 1 1 calc R . .
C1 C 0.4548(3) 0.20493(7) 0.40938(7) 0.0228(4) Uani 1 1 d . . .
H1 H 0.5251 0.1743 0.4247 0.027 Uiso 1 1 calc R . .
C2 C 0.4202(3) 0.19449(7) 0.35168(7) 0.0236(4) Uani 1 1 d . . .
H2A H 0.3455 0.2237 0.3360 0.028 Uiso 1 1 calc R . .
H2B H 0.5490 0.1914 0.3334 0.028 Uiso 1 1 calc R . .
C3 C 0.3032(3) 0.14409(7) 0.34582(7) 0.0207(4) Uani 1 1 d . . .
H3D H 0.3811 0.1148 0.3613 0.025 Uiso 1 1 calc R . .
C4 C 0.1025(3) 0.14806(7) 0.37377(7) 0.0213(4) Uani 1 1 d . . .
H4A H 0.0158 0.1739 0.3556 0.026 Uiso 1 1 calc R . .
C5 C 0.1274(3) 0.16341(8) 0.43092(7) 0.0236(4) Uani 1 1 d . . .
H5 H 0.1887 0.1337 0.4502 0.028 Uiso 1 1 calc R . .
C6 C 0.2584(3) 0.21192(7) 0.43795(7) 0.0237(4) Uani 1 1 d . . .
H6 H 0.1877 0.2424 0.4223 0.028 Uiso 1 1 calc R . .
C1' C -0.1896(3) 0.09483(7) 0.36478(7) 0.0213(3) Uani 1 1 d . . .
H1' H -0.2522 0.1200 0.3895 0.026 Uiso 1 1 calc R . .
C2' C -0.2535(3) 0.03969(7) 0.37926(7) 0.0249(4) Uani 1 1 d . . .
H2' H -0.4017 0.0380 0.3788 0.030 Uiso 1 1 calc R . .
C3' C -0.1732(3) -0.00053(8) 0.34159(7) 0.0270(4) Uani 1 1 d . . .
H3'1 H -0.0289 -0.0050 0.3469 0.032 Uiso 1 1 calc R . .
H3'2 H -0.2387 -0.0345 0.3476 0.032 Uiso 1 1 calc R . .
C4' C -0.2133(3) 0.01786(7) 0.28738(7) 0.0254(4) Uani 1 1 d . . .
H4' H -0.2178 -0.0069 0.2599 0.031 Uiso 1 1 calc R . .
C5' C -0.2430(3) 0.06827(7) 0.27656(7) 0.0220(4) Uani 1 1 d . . .
C6' C -0.2756(3) 0.08584(7) 0.22302(7) 0.0231(4) Uani 1 1 d . . .
H6' H -0.3020 0.0604 0.1971 0.028 Uiso 1 1 calc R . .
O9 O 0.6929(4) 0.17760(9) 0.64269(9) 0.0627(6) Uani 1 1 d D . .
H9A H 0.665(7) 0.1654(15) 0.6119(8) 0.094 Uiso 1 1 d D . .
H9B H 0.651(13) 0.1524(19) 0.6627(16) 0.094 Uiso 0.50 1 d PD A 1
H9C H 0.596(7) 0.199(3) 0.650(2) 0.094 Uiso 0.50 1 d PD B 2
O10 O 0.8460(3) 0.27052(7) 0.32875(7) 0.0423(4) Uani 1 1 d D . .
H10A H 0.889(5) 0.2485(10) 0.3055(10) 0.063 Uiso 1 1 d D . .
H10B H 0.749(4) 0.2859(12) 0.3136(11) 0.063 Uiso 1 1 d D . .
O11 O 0.0162(3) 0.14328(7) 0.55899(7) 0.0403(4) Uani 1 1 d D . .
H11A H -0.078(3) 0.1200(10) 0.5605(14) 0.060 Uiso 1 1 d D . .
H11B H 0.121(3) 0.1248(11) 0.5656(14) 0.060 Uiso 1 1 d D . .
O12A O 0.2385(9) 0.0197(2) 0.4308(2) 0.0520(13) Uani 0.60 1 d PD C 3
H12A H 0.315(9) 0.039(2) 0.449(3) 0.078 Uiso 0.60 1 d PD D 3
H12B H 0.258(11) -0.0121(8) 0.439(3) 0.078 Uiso 0.60 1 d PD E 3
O12B O 0.1876(15) 0.0179(4) 0.4551(5) 0.079(3) Uani 0.40 1 d PD F 4
H12C H 0.289(10) 0.038(3) 0.460(7) 0.118 Uiso 0.40 1 d PD G 4
H12D H 0.228(16) -0.0138(14) 0.455(6) 0.118 Uiso 0.40 1 d PD H 4
O13 O 1.0441(4) 0.15819(10) 0.69691(9) 0.0650(6) Uani 1 1 d D . .
H13A H 1.112(8) 0.132(2) 0.685(4) 0.097 Uiso 0.50 1 d PD I 7
H13B H 0.924(4) 0.152(3) 0.686(3) 0.097 Uiso 0.50 1 d PD J 7
H13C H 1.048(10) 0.164(2) 0.7305(5) 0.097 Uiso 0.50 1 d PD K 8
H13D H 0.995(15) 0.1265(16) 0.6948(19) 0.097 Uiso 0.50 1 d PD L 8
O14 O 0.2670(4) 0.07010(11) 0.67229(9) 0.0724(7) Uani 1 1 d D . .
H14A H 0.313(7) 0.0804(16) 0.6421(9) 0.109 Uiso 1 1 d D . .
H14B H 0.353(8) 0.082(3) 0.6939(16) 0.109 Uiso 0.50 1 d PD M 5
H14C H 0.276(17) 0.0365(5) 0.669(3) 0.109 Uiso 0.50 1 d PD N 6
O15 O 0.5554(12) 0.1004(3) 0.7338(3) 0.099(2) Uani 0.50 1 d PD . .
H15A H 0.53(2) 0.109(4) 0.7657(17) 0.148 Uiso 0.50 1 d PD . .
H15B H 0.615(11) 0.126(3) 0.719(2) 0.148 Uiso 0.50 1 d PD . .
O16 O 0.0000 0.20726(8) 0.2500 0.0338(5) Uani 1 2 d SD . .
H16A H 0.103(3) 0.1878(10) 0.2572(13) 0.051 Uiso 1 1 d D . .

loop_
_atom_site_aniso_label
_atom_site_aniso_U_11
_atom_site_aniso_U_22
_atom_site_aniso_U_33
_atom_site_aniso_U_23
_atom_site_aniso_U_13
_atom_site_aniso_U_12
S1 0.0248(2) 0.0286(2) 0.0350(2) 0.00233(18) -0.00336(19) 0.00112(19)
O1 0.0242(6) 0.0244(6) 0.0193(6) 0.0018(5) -0.0026(5) 0.0011(5)
O2 0.0192(6) 0.0227(6) 0.0243(6) -0.0003(5) -0.0009(5) 0.0001(5)
O3 0.0232(7) 0.0481(8) 0.0246(6) -0.0074(6) 0.0046(5) -0.0010(6)
O4 0.0300(7) 0.0321(7) 0.0197(6) -0.0064(5) -0.0021(5) 0.0037(6)
O5 0.0400(8) 0.0415(8) 0.0363(8) -0.0039(6) 0.0004(7) 0.0017(7)
O6 0.0397(9) 0.0301(8) 0.0453(9) -0.0008(6) -0.0109(7) 0.0031(6)
O7 0.0409(9) 0.0440(9) 0.0471(9) 0.0025(7) 0.0094(8) -0.0049(7)
O8 0.0350(9) 0.0339(8) 0.0733(12) 0.0107(8) -0.0170(8) 0.0019(7)
N1 0.0321(9) 0.0307(8) 0.0236(8) -0.0042(7) 0.0002(6) -0.0050(7)
N2 0.0191(7) 0.0287(8) 0.0177(7) -0.0030(6) -0.0009(6) -0.0008(6)
N3 0.0438(10) 0.0300(9) 0.0192(7) 0.0051(6) 0.0011(7) -0.0005(8)
C1 0.0224(9) 0.0236(8) 0.0224(8) -0.0022(6) -0.0024(7) -0.0008(7)
C2 0.0224(9) 0.0288(9) 0.0196(8) -0.0014(7) 0.0002(7) -0.0005(7)
C3 0.0186(8) 0.0256(9) 0.0178(8) -0.0022(6) 0.0001(7) 0.0002(7)
C4 0.0194(8) 0.0233(8) 0.0213(8) -0.0007(7) 0.0000(7) -0.0002(7)
C5 0.0222(9) 0.0295(9) 0.0190(8) -0.0020(7) 0.0019(7) 0.0036(7)
C6 0.0256(9) 0.0280(9) 0.0175(8) -0.0027(7) -0.0021(7) 0.0049(7)
C1' 0.0197(8) 0.0269(9) 0.0172(8) -0.0002(7) -0.0007(6) 0.0016(7)
C2' 0.0247(9) 0.0298(10) 0.0201(8) 0.0047(7) 0.0001(7) -0.0017(8)
C3' 0.0329(10) 0.0235(9) 0.0247(9) 0.0023(7) -0.0013(8) 0.0002(8)
C4' 0.0267(9) 0.0272(9) 0.0224(8) 0.0002(7) -0.0001(7) -0.0011(7)
C5' 0.0186(8) 0.0270(9) 0.0204(9) -0.0009(7) -0.0005(7) -0.0028(7)
C6' 0.0199(8) 0.0280(9) 0.0212(9) -0.0002(7) -0.0017(7) -0.0024(7)
O9 0.0549(12) 0.0701(14) 0.0632(12) -0.0222(10) -0.0158(10) 0.0135(11)
O10 0.0430(10) 0.0428(9) 0.0409(9) -0.0022(7) 0.0066(8) -0.0026(8)
O11 0.0316(8) 0.0421(9) 0.0471(9) -0.0005(7) 0.0020(7) -0.0037(7)
O12A 0.041(3) 0.0356(19) 0.080(3) 0.004(2) -0.028(2) 0.0032(16)
O12B 0.056(6) 0.053(4) 0.128(9) -0.020(6) -0.049(6) 0.013(4)
O13 0.0585(14) 0.0861(16) 0.0503(11) 0.0026(11) -0.0009(10) -0.0050(12)
O14 0.0742(16) 0.0855(17) 0.0573(13) 0.0088(11) 0.0006(12) -0.0107(14)
O15 0.108(6) 0.093(4) 0.095(5) 0.017(3) -0.028(4) -0.011(4)
O16 0.0379(12) 0.0313(10) 0.0322(10) 0.000 -0.0059(9) 0.000

loop_
_atom_type_symbol
_atom_type_description
_atom_type_scat_dispersion_real
_atom_type_scat_dispersion_imag
_atom_type_scat_source
C C 0.0181 0.0091 'International Tables Vol C Tables 4.2.6.8 and 6.1.1.4'
H H 0.0000 0.0000 'International Tables Vol C Tables 4.2.6.8 and 6.1.1.4'
N N 0.0311 0.0180 'International Tables Vol C Tables 4.2.6.8 and 6.1.1.4'
O O 0.0492 0.0322 'International Tables Vol C Tables 4.2.6.8 and 6.1.1.4'
S S 0.3331 0.5567 'International Tables Vol C Tables 4.2.6.8 and 6.1.1.4'

loop_
_geom_angle_atom_site_label_1
_geom_angle_atom_site_label_2
_geom_angle_atom_site_label_3
_geom_angle_site_symmetry_1
_geom_angle
_geom_angle_publ_flag
O6 S1 O7 . 109.72(11) y
O6 S1 O5 . 109.87(10) y
O7 S1 O5 . 109.62(10) y
O6 S1 O8 . 109.37(10) y
O7 S1 O8 . 109.82(11) y
O5 S1 O8 . 108.41(11) y
C5' O1 C1' . 116.77(14) y
C1' O2 C4 . 116.56(14) y
C5 O3 H3 . 109.5 ?
C6 O4 H4 . 109.5 ?
C1 N1 H1A . 109.5 ?
C1 N1 H1B . 109.5 ?
H1A N1 H1B . 109.5 ?
C1 N1 H1C . 109.5 ?
H1A N1 H1C . 109.5 ?
H1B N1 H1C . 109.5 ?
C6' N2 C3 3 116.06(16) y
C2' N3 H3A . 109.5 ?
C2' N3 H3B . 109.5 ?
H3A N3 H3B . 109.5 ?
C2' N3 H3C . 109.5 ?
H3A N3 H3C . 109.5 ?
H3B N3 H3C . 109.5 ?
N1 C1 C2 . 110.61(15) y
N1 C1 C6 . 110.07(15) y
C2 C1 C6 . 110.84(15) y
N1 C1 H1 . 108.4 ?
C2 C1 H1 . 108.4 ?
C6 C1 H1 . 108.4 ?
C3 C2 C1 . 108.95(15) y
C3 C2 H2A . 109.9 ?
C1 C2 H2A . 109.9 ?
C3 C2 H2B . 109.9 ?
C1 C2 H2B . 109.9 ?
H2A C2 H2B . 108.3 ?
N2 C3 C2 . 109.35(14) y
N2 C3 C4 . 109.42(15) y
C2 C3 C4 . 110.74(15) y
N2 C3 H3D . 109.1 ?
C2 C3 H3D . 109.1 ?
C4 C3 H3D . 109.1 ?
O2 C4 C5 . 109.54(15) y
O2 C4 C3 . 105.69(14) y
C5 C4 C3 . 111.65(15) y
O2 C4 H4A . 110.0 ?
C5 C4 H4A . 110.0 ?
C3 C4 H4A . 110.0 ?
O3 C5 C4 . 106.77(15) y
O3 C5 C6 . 110.78(15) y
C4 C5 C6 . 112.63(15) y
O3 C5 H5 . 108.9 ?
C4 C5 H5 . 108.9 ?
C6 C5 H5 . 108.9 ?
O4 C6 C1 . 110.51(16) y
O4 C6 C5 . 111.17(15) y
C1 C6 C5 . 110.32(15) y
O4 C6 H6 . 108.2 ?
C1 C6 H6 . 108.2 ?
C5 C6 H6 . 108.2 ?
O2 C1' O1 . 111.41(14) y
O2 C1' C2' . 107.07(15) y
O1 C1' C2' . 111.44(14) y
O2 C1' H1' . 109.0 ?
O1 C1' H1' . 109.0 ?
C2' C1' H1' . 109.0 ?
N3 C2' C3' . 110.21(16) y
N3 C2' C1' . 108.53(15) y
C3' C2' C1' . 112.07(16) y
N3 C2' H2' . 108.7 ?
C3' C2' H2' . 108.7 ?
C1' C2' H2' . 108.7 ?
C4' C3' C2' . 108.34(16) y
C4' C3' H3'1 . 110.0 ?
C2' C3' H3'1 . 110.0 ?
C4' C3' H3'2 . 110.0 ?
C2' C3' H3'2 . 110.0 ?
H3'1 C3' H3'2 . 108.4 ?
C5' C4' C3' . 121.71(17) y
C5' C4' H4' . 119.1 ?
C3' C4' H4' . 119.1 ?
C4' C5' O1 . 125.17(17) y
C4' C5' C6' . 121.03(16) y
O1 C5' C6' . 113.80(15) y
N2 C6' C5' 3 123.35(16) y
N2 C6' H6' 3 118.3 ?
C5' C6' H6' . 118.3 ?
H9A O9 H9B . 101(2) ?
H9A O9 H9C . 105(2) ?
H10A O10 H10B . 104(2) ?
H11A O11 H11B . 102.3(19) ?
H12A O12A H12B . 108(3) ?
H12C O12B H12D . 108(3) ?
H13A O13 H13B . 104(2) ?
H13C O13 H13D . 102(2) ?
H14A O14 H14B . 103(2) ?
H14A O14 H14C . 101(2) ?
H15A O15 H15B . 107(3) ?

loop_
_geom_bond_atom_site_label_1
_geom_bond_atom_site_label_2
_geom_bond_site_symmetry_2
_geom_bond_distance
_geom_bond_publ_flag
S1 O6 . 1.4661(15) y
S1 O7 . 1.4700(18) y
S1 O5 . 1.4738(16) y
S1 O8 . 1.4785(17) y
O1 C5' . 1.379(2) y
O1 C1' . 1.431(2) y
O2 C1' . 1.397(2) y
O2 C4 . 1.435(2) y
O3 C5 . 1.421(2) y
O3 H3 . 0.8400 ?
O4 C6 . 1.430(2) y
O4 H4 . 0.8400 ?
N1 C1 . 1.498(2) y
N1 H1a . 0.9100 ?
N1 H1b . 0.9100 ?
N1 H1c . 0.9100 ?
N2 C6' 3 1.275(2) y
N2 C3 . 1.461(2) y
N3 C2' . 1.485(2) y
N3 H3a . 0.9100 ?
N3 H3b . 0.9100 ?
N3 H3c . 0.9100 ?
C1 C2 . 1.524(2) y
C1 C6 . 1.525(3) y
C1 H1 . 1.0000 ?
C2 C3 . 1.524(2) y
C2 H2a . 0.9900 ?
C2 H2b . 0.9900 ?
C3 C4 . 1.536(2) y
C3 H3d . 1.0000 ?
C4 C5 . 1.529(2) y
C4 H4a . 1.0000 ?
C5 C6 . 1.538(3) y
C5 H5 . 1.0000 ?
C6 H6 . 1.0000 ?
C1' C2' . 1.526(3) y
C1' H1' . 1.0000 ?
C2' C3' . 1.515(3) y
C2' H2' . 1.0000 ?
C3' C4' . 1.495(3) y
C3' H3'1 . 0.9900 ?
C3' H3'2 . 0.9900 ?
C4' C5' . 1.339(3) y
C4' H4' . 0.9500 ?
C5' C6' . 1.464(2) y
C6' N2 3 1.275(2) y
C6' H6' . 0.9500 ?
O9 H9a . 0.871(10) ?
O9 H9b . 0.873(10) ?
O9 H9c . 0.866(10) ?
O10 H10a . 0.872(10) ?
O10 H10b . 0.859(10) ?
O11 H11a . 0.875(10) ?
O11 H11b . 0.867(10) ?
O12a H12a . 0.862(10) ?
O12a H12b . 0.856(10) ?
O12a H12c . 0.94(12) ?
O12a H12d . 1.06(9) ?
O12b H12a . 1.03(6) ?
O12b H12b . 0.99(6) ?
O12b H12c . 0.861(11) ?
O12b H12d . 0.858(10) ?
O13 H13a . 0.873(10) ?
O13 H13b . 0.873(10) ?
O13 H13c . 0.873(10) ?
O13 H13d . 0.879(10) ?
O14 H14a . 0.876(10) ?
O14 H14b . 0.867(10) ?
O14 H14c . 0.868(10) ?
O15 O15 3_656 1.118(15) y
O15 H15a . 0.861(10) ?
O15 H15b . 0.861(10) ?
O16 H16a . 0.874(10) ?

loop_
_geom_hbond_atom_site_label_D
_geom_hbond_atom_site_label_H
_geom_hbond_atom_site_label_A
_geom_hbond_distance_DH
_geom_hbond_distance_HA
_geom_hbond_distance_DA
_geom_hbond_angle_DHA
_geom_hbond_site_symmetry_A
_geom_hbond_publ_flag
O3 H3 O11 0.84 2.13 2.925(2) 159.1 . y
O4 H4 O6 0.84 1.91 2.731(2) 165.5 . y
N1 H1C O10 0.91 2.04 2.914(2) 159.9 . y
N3 H3C O12A 0.91 1.97 2.857(6) 165.6 . y
N3 H3C O12B 0.91 1.72 2.582(10) 156.7 . y
O9 H9A O6 0.871(10) 2.026(17) 2.870(3) 163(4) . y
O9 H9B O15 0.873(10) 2.354(17) 3.205(7) 165(5) . y
O11 H11B O7 0.867(10) 1.965(14) 2.814(3) 166(4) . y
O12A H12A O5 0.862(10) 1.913(19) 2.761(6) 167(8) . y
O12B H12C O5 0.861(11) 1.98(2) 2.839(11) 173(13) . y
O13 H13B O9 0.873(10) 2.02(5) 2.793(3) 147(9) . y
O14 H14A O7 0.876(10) 2.087(19) 2.919(3) 158(4) . y
O14 H14B O15 0.867(10) 1.765(18) 2.624(8) 171(9) . y
O15 H15B O9 0.861(10) 2.42(3) 3.205(7) 151(5) . y
O16 H16A N2 0.874(10) 1.988(14) 2.827(2) 160(3) . y
N1 H1A O4 0.91 1.96 2.818(2) 156.8 8_556 y
N1 H1B O11 0.91 2.07 2.793(2) 135.1 8_556 y
N3 H3A O8 0.91 1.84 2.741(2) 171.6 4_456 y
N3 H3B O5 0.91 2.05 2.843(3) 144.7 1_455 y
N3 H3B O8 0.91 2.52 3.302(3) 144.6 1_455 y
O9 H9C O10 0.866(10) 1.94(2) 2.791(3) 165(8) 8_456 y
O10 H10A O16 0.872(10) 1.928(11) 2.794(2) 173(3) 1_655 y
O10 H10B O13 0.859(10) 2.009(15) 2.817(3) 156(3) 8_456 y
O11 H11A O8 0.875(10) 1.872(12) 2.737(2) 169(3) 1_455 y
O12A H12B O7 0.856(10) 1.88(3) 2.704(6) 161(8) 4_556 y
O12B H12D O7 0.858(10) 1.97(4) 2.809(10) 165(13) 4_556 y
O13 H13A O14 0.873(10) 1.92(2) 2.789(4) 170(9) 1_655 y
O13 H13C O13 0.873(10) 1.969(16) 2.791(5) 156(3) 3_756 y
O14 H14B O15 0.867(10) 2.01(3) 2.802(7) 152(5) 3_656 y
O15 H15A O14 0.861(10) 2.31(13) 2.802(7) 117(12) 3_656 y

loop_
_geom_torsion_atom_site_label_1
_geom_torsion_atom_site_label_2
_geom_torsion_atom_site_label_3
_geom_torsion_atom_site_label_4
_geom_torsion_site_symmetry_1
_geom_torsion_site_symmetry_4
_geom_torsion
_geom_torsion_publ_flag
N1 C1 C2 C3 . . 175.86(16) y
C6 C1 C2 C3 . . -61.77(19) y
C6' N2 C3 C2 3 . 143.78(17) y
C6' N2 C3 C4 3 . -94.76(19) y
C1 C2 C3 N2 . . -179.67(15) y
C1 C2 C3 C4 . . 59.68(19) y
C1' O2 C4 C5 . . 94.96(17) y
C1' O2 C4 C3 . . -144.61(15) y
N2 C3 C4 O2 . . 65.59(17) y
C2 C3 C4 O2 . . -173.80(14) y
N2 C3 C4 C5 . . -175.37(15) y
C2 C3 C4 C5 . . -54.8(2) y
O2 C4 C5 O3 . . -70.46(19) y
C3 C4 C5 O3 . . 172.82(15) y
O2 C4 C5 C6 . . 167.74(14) y
C3 C4 C5 C6 . . 51.0(2) y
N1 C1 C6 O4 . . -56.2(2) y
C2 C1 C6 O4 . . -178.93(15) y
N1 C1 C6 C5 . . -179.59(15) y
C2 C1 C6 C5 . . 57.72(19) y
O3 C5 C6 O4 . . 65.32(19) y
C4 C5 C6 O4 . . -175.17(15) y
O3 C5 C6 C1 . . -171.72(15) y
C4 C5 C6 C1 . . -52.2(2) y
C4 O2 C1' O1 . . 75.33(18) y
C4 O2 C1' C2' . . -162.59(14) y
C5' O1 C1' O2 . . 83.98(19) y
C5' O1 C1' C2' . . -35.5(2) y
O2 C1' C2' N3 . . 56.54(19) y
O1 C1' C2' N3 . . 178.60(15) y
O2 C1' C2' C3' . . -65.40(19) y
O1 C1' C2' C3' . . 56.7(2) y
N3 C2' C3' C4' . . -169.10(16) y
C1' C2' C3' C4' . . -48.1(2) y
C2' C3' C4' C5' . . 22.6(3) y
C3' C4' C5' O1 . . -2.7(3) y
C3' C4' C5' C6' . . 177.97(18) y
C1' O1 C5' C4' . . 9.4(3) y
C1' O1 C5' C6' . . -171.24(15) y
C4' C5' C6' N2 . 3 -167.4(2) y
O1 C5' C6' N2 . 3 13.2(3) y
